data_8104003
loop_
_publ_author_name
'Mujica, C.'
'Peters, K.'
'von Schnering, H.G.'
'Peters, E.M.'

_publ_section_title
;
 Crystal structure of tetraaquabis(perrhenato)nickel(II)
;
_journal_name_full
;
Zeitschrift fuer Kristallographie - New Crystal Structures
;
_journal_page_first 295
_journal_page_last 295
_journal_volume 212
_journal_year 1997
_chemical_formula_sum 'H8 Ni O12 Re2'
_chemical_name_systematic '(Ni (H2 O)4) (Re O4)2'
_space_group_IT_number 2
_symmetry_space_group_name_Hall '-P 1'
_symmetry_space_group_name_H-M 'P -1'
_cell_angle_alpha 65.38
_cell_angle_beta 70.27
_cell_angle_gamma 71.65
_cell_formula_units_Z 1
_cell_length_a 6.658
_cell_length_b 6.763
_cell_length_c 7.161
_cell_volume 270.147
_citation_journal_id_ASTM ZKNSFT
_cod_data_source_file Mujica_ZKNSFT_1997_1999.cif
_cod_data_source_block H8Ni1O12Re2
_cod_original_cell_volume 270.1473
_cod_original_formula_sum 'H8 Ni1 O12 Re2'
_cod_database_code 8104003

loop_
_symmetry_equiv_pos_as_xyz
x,y,z
-x,-y,-z

loop_
_atom_site_label
_atom_site_type_symbol
_atom_site_fract_x
_atom_site_fract_y
_atom_site_fract_z
_atom_site_occupancy
_atom_site_U_iso_or_equiv
O1 O-2 -0.1891 0.3255 0.3833 1 0.0
O5 O-2 0.348 -0.0754 -0.1596 1 0.0
O6 O-2 0.5141 0.305 -0.2293 1 0.0
Re1 Re+7 0.08474 0.32084 0.29095 1 0.0
O2 O-2 0.1877 0.2724 0.4939 1 0.0
H3 H+1 0.3828 0.3812 -0.2367 1 0.0
Ni1 Ni+2 0.5 0 0 1 0.0
H4 H+1 0.5796 0.2952 -0.3271 1 0.0
H1 H+1 0.2622 -0.1931 -0.0588 1 0.0
H2 H+1 0.33214 -0.03077 -0.26752 1 0.0
O3 O-2 0.1252 0.5683 0.103 1 0.0
O4 O-2 0.2044 0.1109 0.1789 1 0.0
